data_7230654
loop_
_publ_author_name
'Chen, Xi'
'Dong, Hong-Xia'
'Peng, Hua-Nan'
'Hong, Li-Ming'
'Luo, Dan'
'Zhuang, Gui-Lin'
'Ye, Qing'

_publ_section_title
;
 Three Cd(ii) coordination polymers constructed from a series of
 multidentate ligands derived from cyclotriphosphazene: synthesis,
 structures and luminescence properties
;
_journal_issue 25
_journal_name_full CrystEngComm
_journal_page_first 3535
_journal_paper_doi 10.1039/C8CE00537K
_journal_volume 20
_journal_year 2018
_chemical_formula_sum 'C42 H32 Cd2 N27 O9 P3'
_chemical_formula_weight 1376.68
_space_group_crystal_system triclinic
_space_group_IT_number 2
_space_group_name_Hall '-P 1'
_space_group_name_H-M_alt 'P -1'
_symmetry_space_group_name_Hall '-P 1'
_symmetry_space_group_name_H-M 'P -1'
_atom_sites_solution_hydrogens mixed
_audit_creation_method SHELXL-2014/7
_audit_update_record
;
2017-07-30 deposited with the CCDC.
2018-05-11 downloaded from the CCDC.
;
_cell_angle_alpha 108.031(4)
_cell_angle_beta 91.067(4)
_cell_angle_gamma 113.829(5)
_cell_formula_units_Z 2
_cell_length_a 12.9528(7)
_cell_length_b 13.5426(7)
_cell_length_c 16.4426(8)
_cell_measurement_reflns_used 1372
_cell_measurement_temperature 293(2)
_cell_measurement_theta_max 74.3720
_cell_measurement_theta_min 3.8640
_cell_volume 2474.4(3)
_computing_structure_refinement 'SHELXL-2014/7 (Sheldrick, 2014)'
_diffrn_ambient_temperature 293(2)
_diffrn_measured_fraction_theta_full 0.999
_diffrn_measured_fraction_theta_max 0.963
_diffrn_measurement_device_type 'SuperNova, Dual, Cu at zero, Atlas'
_diffrn_radiation_type CuK\a
_diffrn_radiation_wavelength 1.54178
_diffrn_reflns_av_R_equivalents 0.0553
_diffrn_reflns_av_unetI/netI 0.0603
_diffrn_reflns_Laue_measured_fraction_full 0.999
_diffrn_reflns_Laue_measured_fraction_max 0.963
_diffrn_reflns_limit_h_max 15
_diffrn_reflns_limit_h_min -15
_diffrn_reflns_limit_k_max 16
_diffrn_reflns_limit_k_min -13
_diffrn_reflns_limit_l_max 20
_diffrn_reflns_limit_l_min -18
_diffrn_reflns_number 17340
_diffrn_reflns_point_group_measured_fraction_full 0.999
_diffrn_reflns_point_group_measured_fraction_max 0.963
_diffrn_reflns_theta_full 67.679
_diffrn_reflns_theta_max 75.215
_diffrn_reflns_theta_min 3.782
_exptl_absorpt_coefficient_mu 8.525
_exptl_absorpt_correction_T_max 1.00000
_exptl_absorpt_correction_T_min 0.04874
_exptl_absorpt_correction_type multi-scan
_exptl_crystal_colour colorless
_exptl_crystal_density_diffrn 1.869
_exptl_crystal_description block
_exptl_crystal_F_000 1380
_exptl_crystal_size_max 0.2
_exptl_crystal_size_mid 0.2
_exptl_crystal_size_min 0.1
_refine_diff_density_max 1.948
_refine_diff_density_min -1.210
_refine_diff_density_rms 0.192
_refine_ls_extinction_method none
_refine_ls_goodness_of_fit_ref 1.055
_refine_ls_hydrogen_treatment mixed
_refine_ls_matrix_type full
_refine_ls_number_parameters 757
_refine_ls_number_reflns 9844
_refine_ls_number_restraints 0
_refine_ls_restrained_S_all 1.055
_refine_ls_R_factor_all 0.0654
_refine_ls_R_factor_gt 0.0596
_refine_ls_shift/su_max 0.001
_refine_ls_shift/su_mean 0.000
_refine_ls_structure_factor_coef Fsqd
_refine_ls_weighting_details 'w=1/[\s^2^(Fo^2^)+(0.1036P)^2^+7.9393P] where P=(Fo^2^+2Fc^2^)/3'
_refine_ls_weighting_scheme calc
_refine_ls_wR_factor_gt 0.1683
_refine_ls_wR_factor_ref 0.1760
_reflns_Friedel_coverage 0.000
_reflns_number_gt 8743
_reflns_number_total 9844
_reflns_threshold_expression 'I > 2\s(I)'
_cod_data_source_file c8ce00537k2.cif
_cod_data_source_block 3
_cod_depositor_comments 'Adding full bibliography for 7230653--7230655.cif.'
_cod_original_cell_volume 2474.4(2)
_cod_database_code 7230654
_shelx_shelxl_version_number 2014/7
_shelx_space_group_comment
;
The symmetry employed for this shelxl refinement is uniquely defined
by the following loop, which should always be used as a source of
symmetry information in preference to the above space-group names.
They are only intended as comments.
;

loop_
_space_group_symop_operation_xyz
'x, y, z'
'-x, -y, -z'

loop_
_atom_site_label
_atom_site_type_symbol
_atom_site_fract_x
_atom_site_fract_y
_atom_site_fract_z
_atom_site_U_iso_or_equiv
_atom_site_adp_type
_atom_site_occupancy
_atom_site_site_symmetry_order
_atom_site_calc_flag
_atom_site_refinement_flags_posn
_atom_site_refinement_flags_adp
Cd1 Cd -0.03975(3) -0.64628(3) -0.84580(2) 0.02414(13) Uani 1 1 d . .
Cd2 Cd 0.84892(3) 0.02477(3) 0.01092(2) 0.02676(13) Uani 1 1 d . .
P3 P 0.68053(11) -0.19172(11) -0.63705(8) 0.0230(3) Uani 1 1 d . .
P2 P 0.70600(11) -0.28968(11) -0.52046(8) 0.0236(3) Uani 1 1 d . .
P1 P 0.53860(11) -0.21311(11) -0.51246(8) 0.0246(3) Uani 1 1 d . .
O2 O 0.5194(3) -0.1163(3) -0.4403(3) 0.0313(9) Uani 1 1 d . .
O5 O 0.6430(3) -0.2824(3) -0.7328(3) 0.0296(8) Uani 1 1 d . .
C7 C 0.3138(5) -0.6025(5) -0.6765(4) 0.0283(11) Uani 1 1 d . .
H7 H 0.3152 -0.6698 -0.6745 0.034 Uiso 1 1 calc R U
O3 O 0.6415(3) -0.4250(3) -0.5622(2) 0.0280(8) Uani 1 1 d . .
O6 O 0.7567(3) -0.0791(3) -0.6563(2) 0.0245(7) Uani 1 1 d . .
O1 O 0.4086(3) -0.3032(3) -0.5367(3) 0.0302(8) Uani 1 1 d . .
O4 O 0.8075(3) -0.2759(3) -0.4574(2) 0.0259(7) Uani 1 1 d . .
N8 N 0.9017(4) 0.2867(4) -0.1231(3) 0.0292(10) Uani 1 1 d . .
N5 N 0.8573(4) 0.1536(4) -0.0626(3) 0.0262(9) Uani 1 1 d . .
N13 N 1.1508(4) 0.0975(4) -0.0965(3) 0.0272(9) Uani 1 1 d . .
N16 N 1.1373(4) 0.2096(4) -0.1623(3) 0.0285(10) Uani 1 1 d . .
N21 N 0.9037(4) 0.4504(4) -0.4228(3) 0.0313(10) Uani 1 1 d . .
H21 H 0.8719 0.4461 -0.4710 0.038 Uiso 1 1 calc R U
C37 C 0.8767(4) 0.2491(5) -0.4682(3) 0.0239(10) Uani 1 1 d . .
N4 N 0.2096(4) -0.8034(4) -0.8467(3) 0.0267(9) Uani 1 1 d . .
C8 C 0.8363(5) 0.1772(5) -0.1335(4) 0.0261(10) Uani 1 1 d . .
C19 C 0.6719(5) -0.5037(5) -0.6208(3) 0.0252(10) Uani 1 1 d . .
N3 N 0.1185(4) -0.8868(4) -0.9052(3) 0.0255(9) Uani 1 1 d . .
C41 C 0.8839(4) 0.0646(5) -0.5260(3) 0.0245(10) Uani 1 1 d . .
H41 H 0.9162 0.0153 -0.5233 0.029 Uiso 1 1 calc R U
N1 N 0.0770(4) -0.7410(4) -0.8561(3) 0.0236(9) Uani 1 1 d . .
N17 N 0.2401(5) -0.4986(5) -1.0581(3) 0.0340(11) Uani 1 1 d . .
N24 N 0.9695(4) 0.4020(4) -0.3232(3) 0.0281(10) Uani 1 1 d . .
N19 N 0.1826(4) -0.3933(4) -1.0954(3) 0.0309(10) Uani 1 1 d . .
C36 C 0.9180(5) 0.3659(5) -0.4052(3) 0.0247(10) Uani 1 1 d . .
N6 N 0.9374(4) 0.2554(4) -0.0072(3) 0.0285(10) Uani 1 1 d . .
N23 N 0.9885(4) 0.5140(4) -0.2911(3) 0.0272(9) Uani 1 1 d . .
N15 N 1.2061(4) 0.2757(4) -0.0853(3) 0.0291(10) Uani 1 1 d . .
C40 C 0.7947(5) 0.0291(5) -0.5909(3) 0.0251(10) Uani 1 1 d . .
C33 C 0.5605(5) -0.3017(5) -0.7982(4) 0.0295(11) Uani 1 1 d . .
C1 C 0.1827(4) -0.7150(5) -0.8175(3) 0.0236(10) Uani 1 1 d . .
C29 C 0.3049(5) -0.3908(5) -1.0052(4) 0.0289(11) Uani 1 1 d . .
C25 C 0.9551(4) -0.1961(5) -0.3381(3) 0.0249(10) Uani 1 1 d . .
H25 H 0.9564 -0.2676 -0.3532 0.030 Uiso 1 1 calc R U
N2 N 0.0379(4) -0.8514(4) -0.9118(3) 0.0224(8) Uani 1 1 d . .
C26 C 0.8798(5) -0.1790(5) -0.3869(3) 0.0243(10) Uani 1 1 d . .
N22 N 0.9491(4) 0.5427(4) -0.3502(3) 0.0303(10) Uani 1 1 d . .
C6 C 0.3694(5) -0.5011(5) -0.6072(3) 0.0272(11) Uani 1 1 d . .
H6 H 0.4076 -0.4999 -0.5582 0.033 Uiso 1 1 calc R U
C4 C 0.3176(5) -0.3997(5) -0.6849(4) 0.0291(11) Uani 1 1 d . .
H4 H 0.3216 -0.3308 -0.6879 0.035 Uiso 1 1 calc R U
C22 C 1.1041(5) 0.0995(5) -0.1687(3) 0.0263(10) Uani 1 1 d . .
C42 C 0.9254(4) 0.1747(5) -0.4642(4) 0.0257(10) Uani 1 1 d . .
H42 H 0.9856 0.1991 -0.4201 0.031 Uiso 1 1 calc R U
C28 C 0.9522(5) 0.0176(5) -0.2955(4) 0.0270(11) Uani 1 1 d . .
H28 H 0.9518 0.0894 -0.2819 0.032 Uiso 1 1 calc R U
N20 N 0.2699(4) -0.3222(4) -1.0273(3) 0.0325(10) Uani 1 1 d . .
C9 C 0.7529(4) 0.0978(4) -0.2133(3) 0.0247(10) Uani 1 1 d . .
N14 N 1.2149(4) 0.2093(4) -0.0460(3) 0.0294(10) Uani 1 1 d . .
O2W O 0.6582(4) -0.1030(5) -0.0462(3) 0.0497(12) Uani 1 1 d . .
H2WA H 0.5965 -0.0970 -0.0281 0.075 Uiso 1 1 d R U
H2WB H 0.6314 -0.1682 -0.0909 0.075 Uiso 1 1 d R U
C21 C 0.7716(6) -0.6214(6) -0.6542(5) 0.0401(14) Uani 1 1 d . .
H21A H 0.8292 -0.6399 -0.6390 0.048 Uiso 1 1 calc R U
C27 C 0.8777(5) -0.0735(5) -0.3671(4) 0.0263(10) Uani 1 1 d . .
H27 H 0.8272 -0.0633 -0.4010 0.032 Uiso 1 1 calc R U
N12 N 0.7998(4) -0.7894(4) -0.8301(3) 0.0326(10) Uani 1 1 d . .
C38 C 0.7842(5) 0.2093(5) -0.5341(4) 0.0280(11) Uani 1 1 d . .
H38 H 0.7498 0.2570 -0.5364 0.034 Uiso 1 1 calc R U
C13 C 0.6755(5) 0.0648(5) -0.3592(4) 0.0294(11) Uani 1 1 d . .
H13 H 0.6752 0.0900 -0.4058 0.035 Uiso 1 1 calc R U
N7 N 0.9628(4) 0.3320(4) -0.0436(3) 0.0306(10) Uani 1 1 d . .
C20 C 0.7567(5) -0.5304(5) -0.5963(4) 0.0308(12) Uani 1 1 d . .
H20 H 0.8030 -0.4886 -0.5423 0.037 Uiso 1 1 calc R U
C2 C 0.2554(5) -0.6044(5) -0.7498(3) 0.0245(10) Uani 1 1 d . .
N27 N 0.5777(4) -0.1774(4) -0.5944(3) 0.0270(9) Uani 1 1 d . .
N25 N 0.6183(4) -0.2537(4) -0.4692(3) 0.0292(10) Uani 1 1 d . .
C24 C 1.0283(5) -0.1055(5) -0.2669(3) 0.0261(11) Uani 1 1 d . .
H24 H 1.0789 -0.1164 -0.2337 0.031 Uiso 1 1 calc R U
C39 C 0.7436(5) 0.1001(5) -0.5957(4) 0.0279(11) Uani 1 1 d . .
H39 H 0.6829 0.0746 -0.6396 0.033 Uiso 1 1 calc R U
C14 C 0.7530(5) 0.1359(5) -0.2832(3) 0.0270(11) Uani 1 1 d . .
H14 H 0.8055 0.2095 -0.2787 0.032 Uiso 1 1 calc R U
C23 C 1.0273(5) 0.0030(5) -0.2439(3) 0.0249(10) Uani 1 1 d . .
C5 C 0.3679(4) -0.4015(5) -0.6115(3) 0.0257(11) Uani 1 1 d . .
N18 N 0.1640(5) -0.4991(4) -1.1143(3) 0.0341(11) Uani 1 1 d . .
C12 C 0.5984(4) -0.0447(5) -0.3643(3) 0.0270(11) Uani 1 1 d . .
C30 C 0.3949(5) -0.3589(5) -0.9344(4) 0.0306(12) Uani 1 1 d . .
C31 C 0.4274(6) -0.4409(6) -0.9242(4) 0.0371(13) Uani 1 1 d . .
H31 H 0.3922 -0.5160 -0.9632 0.044 Uiso 1 1 calc R U
C3 C 0.2609(5) -0.5013(5) -0.7547(4) 0.0281(11) Uani 1 1 d . .
H3 H 0.2266 -0.5008 -0.8047 0.034 Uiso 1 1 calc R U
C34 C 0.5306(7) -0.2186(6) -0.8062(5) 0.0477(18) Uani 1 1 d . .
H34 H 0.5660 -0.1437 -0.7667 0.057 Uiso 1 1 calc R U
C18 C 0.6031(5) -0.5633(6) -0.7027(4) 0.0364(13) Uani 1 1 d . .
H18 H 0.5484 -0.5420 -0.7190 0.044 Uiso 1 1 calc R U
C10 C 0.6747(5) -0.0106(5) -0.2193(4) 0.0341(13) Uani 1 1 d . .
H10 H 0.6741 -0.0356 -0.1726 0.041 Uiso 1 1 calc R U
C16 C 0.7030(6) -0.6835(5) -0.7328(5) 0.0400(15) Uani 1 1 d . .
C35 C 0.4461(7) -0.2482(6) -0.8746(5) 0.0491(18) Uani 1 1 d . .
H35 H 0.4239 -0.1930 -0.8800 0.059 Uiso 1 1 calc R U
C11 C 0.5959(5) -0.0835(5) -0.2957(4) 0.0339(12) Uani 1 1 d . .
H11 H 0.5429 -0.1568 -0.3001 0.041 Uiso 1 1 calc R U
C17 C 0.6181(6) -0.6540(6) -0.7586(4) 0.0455(16) Uani 1 1 d . .
H17A H 0.5726 -0.6955 -0.8130 0.055 Uiso 1 1 calc R U
N26 N 0.7580(4) -0.2305(4) -0.5893(3) 0.0242(9) Uani 1 1 d . .
N11 N 0.7670(5) -0.8981(5) -0.8813(4) 0.0429(13) Uani 1 1 d . .
C32 C 0.5113(5) -0.4123(5) -0.8567(4) 0.0357(13) Uani 1 1 d . .
H32 H 0.5340 -0.4670 -0.8509 0.043 Uiso 1 1 calc R U
N10 N 0.6656(7) -0.9593(6) -0.8720(7) 0.089(3) Uani 1 1 d . .
C15 C 0.7115(6) -0.7871(6) -0.7916(5) 0.0490(18) Uani 1 1 d . .
N9 N 0.6274(8) -0.8915(7) -0.8175(8) 0.106(4) Uani 1 1 d . .
O1W O 0.0876(3) -0.5011(3) -0.8903(2) 0.0283(8) Uani 1 1 d . .
H1WC H 0.0713 -0.4439 -0.8772 0.034 Uiso 1 1 d R U
H1WA H 0.0873 -0.5278 -0.9450 0.042 Uiso 1 1 d R U
O3W O 1.1116(4) 0.3030(4) -0.2770(3) 0.0412(10) Uani 1 1 d G .
H3WA H 1.0741 0.3410 -0.2805 0.062 Uiso 1 1 d G U
H3WB H 1.1519 0.3013 -0.3171 0.062 Uiso 1 1 d G U
H17 H 0.248(8) -0.566(9) -1.063(6) 0.07(3) Uiso 1 1 d . .

loop_
_atom_site_aniso_label
_atom_site_aniso_U_11
_atom_site_aniso_U_22
_atom_site_aniso_U_33
_atom_site_aniso_U_23
_atom_site_aniso_U_13
_atom_site_aniso_U_12
Cd1 0.0297(2) 0.0170(2) 0.0253(2) 0.00562(15) 0.00223(14) 0.01090(15)
Cd2 0.0376(2) 0.0160(2) 0.0237(2) 0.00304(15) 0.00282(15) 0.01166(16)
P3 0.0227(6) 0.0190(6) 0.0239(6) 0.0030(5) 0.0005(5) 0.0091(5)
P2 0.0267(6) 0.0189(6) 0.0225(6) 0.0040(5) 0.0025(5) 0.0096(5)
P1 0.0208(6) 0.0189(6) 0.0247(6) -0.0010(5) 0.0010(5) 0.0059(5)
O2 0.0252(19) 0.024(2) 0.031(2) -0.0049(16) -0.0021(15) 0.0093(16)
O5 0.0291(19) 0.028(2) 0.0264(19) 0.0012(16) -0.0042(15) 0.0131(16)
C7 0.031(3) 0.025(3) 0.033(3) 0.013(2) 0.008(2) 0.013(2)
O3 0.0308(19) 0.0196(18) 0.0296(19) 0.0048(15) 0.0053(15) 0.0096(16)
O6 0.0274(18) 0.0192(18) 0.0231(17) 0.0046(14) 0.0019(14) 0.0084(15)
O1 0.0236(18) 0.027(2) 0.0279(19) -0.0020(16) 0.0040(15) 0.0078(16)
O4 0.0279(18) 0.0192(18) 0.0248(18) 0.0023(15) -0.0018(14) 0.0086(15)
N8 0.037(3) 0.015(2) 0.027(2) 0.0035(18) -0.0014(19) 0.0058(19)
N5 0.030(2) 0.017(2) 0.025(2) 0.0046(17) 0.0008(17) 0.0069(18)
N13 0.038(2) 0.014(2) 0.023(2) 0.0039(17) -0.0007(18) 0.0078(19)
N16 0.033(2) 0.016(2) 0.028(2) 0.0053(18) -0.0014(19) 0.0047(18)
N21 0.038(3) 0.024(2) 0.028(2) 0.0032(19) -0.0029(19) 0.014(2)
C37 0.022(2) 0.021(3) 0.025(2) 0.007(2) 0.0023(19) 0.007(2)
N4 0.034(2) 0.022(2) 0.023(2) 0.0021(18) 0.0008(18) 0.0153(19)
C8 0.026(2) 0.019(2) 0.028(3) 0.005(2) 0.004(2) 0.009(2)
C19 0.028(3) 0.018(2) 0.025(2) 0.004(2) 0.003(2) 0.008(2)
N3 0.035(2) 0.017(2) 0.020(2) 0.0018(17) -0.0004(17) 0.0102(18)
C41 0.024(2) 0.019(2) 0.029(3) 0.005(2) 0.002(2) 0.011(2)
N1 0.037(2) 0.0117(19) 0.021(2) 0.0043(16) 0.0032(17) 0.0101(18)
N17 0.038(3) 0.026(3) 0.035(3) 0.006(2) -0.004(2) 0.015(2)
N24 0.034(2) 0.019(2) 0.024(2) 0.0017(18) -0.0005(18) 0.0092(19)
N19 0.031(2) 0.024(2) 0.033(2) 0.008(2) -0.0016(19) 0.010(2)
C36 0.026(2) 0.021(3) 0.027(2) 0.007(2) 0.002(2) 0.011(2)
N6 0.041(3) 0.015(2) 0.029(2) 0.0078(18) -0.0012(19) 0.0122(19)
N23 0.033(2) 0.021(2) 0.026(2) 0.0042(18) 0.0056(18) 0.0126(19)
N15 0.034(2) 0.020(2) 0.029(2) 0.0044(19) -0.0015(19) 0.0108(19)
C40 0.025(2) 0.022(3) 0.024(2) 0.005(2) 0.0040(19) 0.008(2)
C33 0.028(3) 0.031(3) 0.027(3) 0.006(2) 0.002(2) 0.013(2)
C1 0.026(2) 0.021(2) 0.021(2) 0.007(2) 0.0007(19) 0.009(2)
C29 0.030(3) 0.024(3) 0.029(3) 0.005(2) 0.002(2) 0.012(2)
C25 0.027(2) 0.018(2) 0.025(2) 0.006(2) 0.001(2) 0.007(2)
N2 0.029(2) 0.0131(19) 0.0171(18) 0.0010(16) -0.0018(16) 0.0049(17)
C26 0.027(2) 0.022(3) 0.019(2) 0.0036(19) 0.0044(19) 0.008(2)
N22 0.039(3) 0.025(2) 0.026(2) 0.0060(19) 0.0020(19) 0.015(2)
C6 0.026(3) 0.023(3) 0.024(2) 0.006(2) -0.002(2) 0.005(2)
C4 0.032(3) 0.016(2) 0.038(3) 0.007(2) 0.002(2) 0.011(2)
C22 0.026(2) 0.023(3) 0.027(3) 0.007(2) 0.004(2) 0.008(2)
C42 0.021(2) 0.022(3) 0.030(3) 0.008(2) 0.0004(19) 0.007(2)
C28 0.026(2) 0.020(2) 0.033(3) 0.007(2) 0.006(2) 0.009(2)
N20 0.031(2) 0.025(2) 0.034(2) 0.005(2) -0.0061(19) 0.010(2)
C9 0.025(2) 0.016(2) 0.026(2) 0.001(2) 0.002(2) 0.007(2)
N14 0.041(3) 0.016(2) 0.027(2) 0.0065(18) -0.0028(19) 0.0090(19)
O2W 0.040(3) 0.044(3) 0.050(3) 0.009(2) 0.005(2) 0.009(2)
C21 0.044(3) 0.034(3) 0.054(4) 0.020(3) 0.023(3) 0.022(3)
C27 0.026(2) 0.023(3) 0.030(3) 0.009(2) 0.001(2) 0.010(2)
N12 0.038(3) 0.024(2) 0.031(2) 0.007(2) 0.007(2) 0.012(2)
C38 0.034(3) 0.026(3) 0.026(3) 0.006(2) 0.003(2) 0.017(2)
C13 0.031(3) 0.022(3) 0.026(3) 0.000(2) -0.001(2) 0.010(2)
N7 0.039(3) 0.019(2) 0.026(2) 0.0064(18) -0.0006(19) 0.006(2)
C20 0.033(3) 0.028(3) 0.029(3) 0.009(2) 0.004(2) 0.012(2)
C2 0.027(2) 0.020(2) 0.024(2) 0.007(2) 0.004(2) 0.008(2)
N27 0.022(2) 0.023(2) 0.031(2) 0.0044(19) 0.0016(17) 0.0092(18)
N25 0.032(2) 0.026(2) 0.025(2) 0.0032(19) 0.0025(18) 0.012(2)
C24 0.032(3) 0.022(3) 0.024(2) 0.012(2) 0.003(2) 0.009(2)
C39 0.023(2) 0.030(3) 0.026(2) 0.005(2) -0.0039(19) 0.010(2)
C14 0.032(3) 0.016(2) 0.026(3) 0.002(2) 0.001(2) 0.008(2)
C23 0.026(2) 0.023(3) 0.021(2) 0.005(2) 0.0028(19) 0.008(2)
C5 0.015(2) 0.023(3) 0.028(3) 0.000(2) 0.0020(18) 0.0040(19)
N18 0.036(3) 0.027(2) 0.034(2) 0.008(2) -0.006(2) 0.011(2)
C12 0.022(2) 0.021(3) 0.026(3) -0.004(2) 0.001(2) 0.007(2)
C30 0.028(3) 0.031(3) 0.030(3) 0.005(2) -0.001(2) 0.015(2)
C31 0.041(3) 0.029(3) 0.035(3) 0.000(2) -0.008(3) 0.017(3)
C3 0.032(3) 0.020(3) 0.027(3) 0.003(2) -0.003(2) 0.010(2)
C34 0.060(4) 0.025(3) 0.044(4) -0.006(3) -0.017(3) 0.020(3)
C18 0.034(3) 0.039(3) 0.027(3) 0.002(2) 0.000(2) 0.013(3)
C10 0.037(3) 0.027(3) 0.027(3) 0.006(2) 0.006(2) 0.005(2)
C16 0.043(3) 0.023(3) 0.047(4) 0.007(3) 0.023(3) 0.011(3)
C35 0.058(4) 0.031(3) 0.051(4) -0.002(3) -0.020(3) 0.025(3)
C11 0.032(3) 0.022(3) 0.032(3) 0.002(2) 0.004(2) 0.001(2)
C17 0.040(3) 0.043(4) 0.034(3) -0.001(3) 0.009(3) 0.010(3)
N26 0.021(2) 0.024(2) 0.023(2) 0.0035(17) 0.0015(16) 0.0097(17)
N11 0.051(3) 0.021(2) 0.045(3) 0.004(2) 0.023(3) 0.010(2)
C32 0.038(3) 0.028(3) 0.038(3) 0.003(2) -0.003(2) 0.018(3)
N10 0.060(5) 0.040(4) 0.119(7) -0.009(4) 0.052(5) 0.002(3)
C15 0.046(4) 0.025(3) 0.062(4) 0.003(3) 0.027(3) 0.010(3)
N9 0.065(5) 0.036(4) 0.155(10) -0.018(5) 0.068(6) -0.003(3)
O1W 0.035(2) 0.0201(18) 0.0279(19) 0.0084(15) 0.0009(15) 0.0102(16)
O3W 0.047(3) 0.050(3) 0.036(2) 0.015(2) 0.0128(19) 0.030(2)

loop_
_atom_type_symbol
_atom_type_description
_atom_type_scat_dispersion_real
_atom_type_scat_dispersion_imag
_atom_type_scat_source
C C 0.0181 0.0091 'International Tables Vol C Tables 4.2.6.8 and 6.1.1.4'
H H 0.0000 0.0000 'International Tables Vol C Tables 4.2.6.8 and 6.1.1.4'
N N 0.0311 0.0180 'International Tables Vol C Tables 4.2.6.8 and 6.1.1.4'
O O 0.0492 0.0322 'International Tables Vol C Tables 4.2.6.8 and 6.1.1.4'
P P 0.2955 0.4335 'International Tables Vol C Tables 4.2.6.8 and 6.1.1.4'
Cd Cd 0.1185 4.6533 'International Tables Vol C Tables 4.2.6.8 and 6.1.1.4'

loop_
_geom_angle_atom_site_label_1
_geom_angle_atom_site_label_2
_geom_angle_atom_site_label_3
_geom_angle
_geom_angle_site_symmetry_1
_geom_angle_site_symmetry_3
N23 Cd1 N12 100.58(17) 2_654 1_455
N23 Cd1 N1 106.43(16) 2_654 .
N12 Cd1 N1 96.54(17) 1_455 .
N23 Cd1 O1W 87.59(15) 2_654 .
N12 Cd1 O1W 163.93(16) 1_455 .
N1 Cd1 O1W 94.34(15) . .
N23 Cd1 N19 100.53(17) 2_654 2_543
N12 Cd1 N19 80.42(18) 1_455 2_543
N1 Cd1 N19 152.95(16) . 2_543
O1W Cd1 N19 84.51(15) . 2_543
N23 Cd1 N6 164.22(16) 2_654 1_444
N12 Cd1 N6 94.23(17) 1_455 1_444
N1 Cd1 N6 76.99(15) . 1_444
O1W Cd1 N6 76.74(14) . 1_444
N19 Cd1 N6 76.45(16) 2_543 1_444
N11 Cd2 N3 159.28(18) 1_566 2_644
N11 Cd2 O2W 81.7(2) 1_566 .
N3 Cd2 O2W 82.47(18) 2_644 .
N11 Cd2 N2 93.11(19) 1_566 1_666
N3 Cd2 N2 100.89(16) 2_644 1_666
O2W Cd2 N2 171.55(17) . 1_666
N11 Cd2 N5 93.47(19) 1_566 .
N3 Cd2 N5 101.27(16) 2_644 .
O2W Cd2 N5 95.44(18) . .
N2 Cd2 N5 91.50(15) 1_666 .
N11 Cd2 N13 84.59(19) 1_566 2_755
N3 Cd2 N13 81.52(15) 2_644 2_755
O2W Cd2 N13 87.81(18) . 2_755
N2 Cd2 N13 85.05(15) 1_666 2_755
N5 Cd2 N13 175.95(15) . 2_755
N27 P3 O6 109.5(2) . .
N27 P3 O5 113.4(2) . .
O6 P3 O5 99.6(2) . .
N27 P3 N26 118.0(3) . .
O6 P3 N26 110.9(2) . .
O5 P3 N26 103.9(2) . .
N25 P2 O4 111.5(2) . .
N25 P2 O3 104.5(2) . .
O4 P2 O3 100.5(2) . .
N25 P2 N26 117.9(3) . .
O4 P2 N26 108.5(2) . .
O3 P2 N26 112.6(2) . .
O1 P1 O2 95.5(2) . .
O1 P1 N27 108.9(2) . .
O2 P1 N27 112.3(2) . .
O1 P1 N25 113.0(3) . .
O2 P1 N25 109.5(2) . .
N27 P1 N25 115.8(3) . .
C12 O2 P1 122.2(3) . .
C33 O5 P3 128.7(4) . .
C6 C7 C2 120.3(5) . .
C6 C7 H7 119.9 . .
C2 C7 H7 119.9 . .
C19 O3 P2 130.8(4) . .
C40 O6 P3 120.2(3) . .
C5 O1 P1 121.9(3) . .
C26 O4 P2 128.6(3) . .
C8 N8 N7 105.2(5) . .
C8 N5 N6 104.3(4) . .
C8 N5 Cd2 152.8(4) . .
N6 N5 Cd2 102.0(3) . .
C22 N13 N14 106.3(4) . .
C22 N13 Cd2 145.3(4) . 2_755
N14 N13 Cd2 107.9(3) . 2_755
C22 N16 N15 107.2(4) . .
N22 N21 C36 105.9(5) . .
N22 N21 H21 127.0 . .
C36 N21 H21 127.0 . .
C38 C37 C42 118.7(5) . .
C38 C37 C36 119.1(5) . .
C42 C37 C36 122.2(5) . .
C1 N4 N3 105.0(4) . .
N8 C8 N5 110.7(5) . .
N8 C8 C9 121.8(5) . .
N5 C8 C9 127.4(5) . .
C20 C19 O3 121.6(5) . .
C20 C19 C18 121.8(5) . .
O3 C19 C18 116.2(5) . .
N2 N3 N4 110.7(4) . .
N2 N3 Cd2 127.2(3) . 2_644
N4 N3 Cd2 116.7(3) . 2_644
C40 C41 C42 119.5(5) . .
C40 C41 H41 120.2 . .
C42 C41 H41 120.2 . .
C1 N1 N2 105.1(4) . .
C1 N1 Cd1 135.8(3) . .
N2 N1 Cd1 119.1(3) . .
N18 N17 C29 109.9(5) . .
N18 N17 H17 121(6) . .
C29 N17 H17 129(6) . .
C36 N24 N23 103.9(4) . .
N18 N19 N20 111.8(5) . .
N18 N19 Cd1 117.8(4) . 2_543
N20 N19 Cd1 128.3(4) . 2_543
N24 C36 N21 111.2(5) . .
N24 C36 C37 126.0(5) . .
N21 C36 C37 122.8(5) . .
N7 N6 N5 109.3(4) . .
N7 N6 Cd1 108.4(3) . 1_666
N5 N6 Cd1 131.6(4) . 1_666
N22 N23 N24 110.5(4) . .
N22 N23 Cd1 114.9(3) . 2_654
N24 N23 Cd1 133.2(4) . 2_654
N14 N15 N16 108.6(4) . .
C41 C40 C39 121.5(5) . .
C41 C40 O6 119.9(5) . .
C39 C40 O6 118.5(5) . .
C34 C33 C32 121.8(6) . .
C34 C33 O5 123.9(5) . .
C32 C33 O5 114.3(5) . .
N4 C1 N1 111.4(5) . .
N4 C1 C2 124.9(5) . .
N1 C1 C2 123.7(5) . .
N20 C29 N17 107.7(5) . .
N20 C29 C30 127.6(5) . .
N17 C29 C30 124.6(5) . .
C24 C25 C26 119.1(5) . .
C24 C25 H25 120.4 . .
C26 C25 H25 120.4 . .
N3 N2 N1 107.9(4) . .
N3 N2 Cd2 123.8(3) . 1_444
N1 N2 Cd2 127.5(3) . 1_444
C27 C26 C25 121.6(5) . .
C27 C26 O4 123.0(5) . .
C25 C26 O4 115.4(5) . .
N23 N22 N21 108.4(4) . .
C5 C6 C7 119.3(5) . .
C5 C6 H6 120.4 . .
C7 C6 H6 120.4 . .
C5 C4 C3 119.5(5) . .
C5 C4 H4 120.2 . .
C3 C4 H4 120.2 . .
N13 C22 N16 108.6(5) . .
N13 C22 C23 128.8(5) . .
N16 C22 C23 122.6(5) . .
C41 C42 C37 120.2(5) . .
C41 C42 H42 119.9 . .
C37 C42 H42 119.9 . .
C23 C28 C27 121.0(5) . .
C23 C28 H28 119.5 . .
C27 C28 H28 119.5 . .
C29 N20 N19 105.1(5) . .
C10 C9 C14 119.9(5) . .
C10 C9 C8 121.7(5) . .
C14 C9 C8 118.4(5) . .
N15 N14 N13 109.3(4) . .
Cd2 O2W H2WA 127.7 . .
Cd2 O2W H2WB 127.8 . .
H2WA O2W H2WB 104.5 . .
C16 C21 C20 120.7(6) . .
C16 C21 H21A 119.6 . .
C20 C21 H21A 119.6 . .
C26 C27 C28 118.9(5) . .
C26 C27 H27 120.5 . .
C28 C27 H27 120.5 . .
C15 N12 N11 105.9(5) . .
C15 N12 Cd1 131.8(4) . 1_655
N11 N12 Cd1 120.3(4) . 1_655
C39 C38 C37 120.9(5) . .
C39 C38 H38 119.5 . .
C37 C38 H38 119.5 . .
C14 C13 C12 118.6(5) . .
C14 C13 H13 120.7 . .
C12 C13 H13 120.7 . .
N6 N7 N8 110.5(4) . .
C19 C20 C21 118.6(6) . .
C19 C20 H20 120.7 . .
C21 C20 H20 120.7 . .
C3 C2 C7 119.3(5) . .
C3 C2 C1 120.8(5) . .
C7 C2 C1 119.8(5) . .
P3 N27 P1 123.2(3) . .
P2 N25 P1 120.2(3) . .
C25 C24 C23 120.8(5) . .
C25 C24 H24 119.6 . .
C23 C24 H24 119.6 . .
C38 C39 C40 119.1(5) . .
C38 C39 H39 120.5 . .
C40 C39 H39 120.5 . .
C13 C14 C9 120.5(5) . .
C13 C14 H14 119.8 . .
C9 C14 H14 119.8 . .
C28 C23 C24 118.5(5) . .
C28 C23 C22 120.1(5) . .
C24 C23 C22 121.4(5) . .
C4 C5 C6 121.5(5) . .
C4 C5 O1 119.1(5) . .
C6 C5 O1 119.1(5) . .
N19 N18 N17 105.4(5) . .
C11 C12 C13 121.8(5) . .
C11 C12 O2 119.2(5) . .
C13 C12 O2 118.9(5) . .
C35 C30 C31 118.8(5) . .
C35 C30 C29 120.9(6) . .
C31 C30 C29 120.2(5) . .
C32 C31 C30 120.8(6) . .
C32 C31 H31 119.6 . .
C30 C31 H31 119.6 . .
C4 C3 C2 119.9(5) . .
C4 C3 H3 120.1 . .
C2 C3 H3 120.1 . .
C33 C34 C35 118.8(6) . .
C33 C34 H34 120.6 . .
C35 C34 H34 120.6 . .
C17 C18 C19 118.7(6) . .
C17 C18 H18 120.6 . .
C19 C18 H18 120.6 . .
C9 C10 C11 120.3(6) . .
C9 C10 H10 119.9 . .
C11 C10 H10 119.9 . .
C21 C16 C17 120.5(6) . .
C21 C16 C15 121.0(7) . .
C17 C16 C15 118.4(7) . .
C30 C35 C34 120.8(6) . .
C30 C35 H35 119.6 . .
C34 C35 H35 119.6 . .
C12 C11 C10 118.8(5) . .
C12 C11 H11 120.6 . .
C10 C11 H11 120.6 . .
C18 C17 C16 119.6(6) . .
C18 C17 H17A 120.2 . .
C16 C17 H17A 120.2 . .
P2 N26 P3 117.7(3) . .
N10 N11 N12 109.2(6) . .
N10 N11 Cd2 119.8(5) . 1_544
N12 N11 Cd2 130.1(4) . 1_544
C33 C32 C31 119.0(6) . .
C33 C32 H32 120.5 . .
C31 C32 H32 120.5 . .
N11 N10 N9 109.1(7) . .
N9 C15 N12 109.4(6) . .
N9 C15 C16 124.0(6) . .
N12 C15 C16 126.5(6) . .
C15 N9 N10 106.2(7) . .
Cd1 O1W H1WC 110.8 . .
Cd1 O1W H1WA 109.8 . .
H1WC O1W H1WA 111.4 . .
H3WA O3W H3WB 109.5 . .

loop_
_geom_bond_atom_site_label_1
_geom_bond_atom_site_label_2
_geom_bond_distance
_geom_bond_site_symmetry_2
Cd1 N23 2.281(5) 2_654
Cd1 N12 2.284(5) 1_455
Cd1 N1 2.325(4) .
Cd1 O1W 2.332(4) .
Cd1 N19 2.388(5) 2_543
Cd1 N6 2.524(5) 1_444
Cd2 N11 2.276(5) 1_566
Cd2 N3 2.311(4) 2_644
Cd2 O2W 2.330(5) .
Cd2 N2 2.381(4) 1_666
Cd2 N5 2.383(5) .
Cd2 N13 2.484(4) 2_755
P3 N27 1.570(5) .
P3 O6 1.579(4) .
P3 O5 1.586(4) .
P3 N26 1.597(5) .
P2 N25 1.570(5) .
P2 O4 1.572(4) .
P2 O3 1.578(4) .
P2 N26 1.591(5) .
P1 O1 1.580(4) .
P1 O2 1.581(4) .
P1 N27 1.593(5) .
P1 N25 1.597(5) .
O2 C12 1.396(6) .
O5 C33 1.387(7) .
C7 C6 1.380(8) .
C7 C2 1.399(8) .
C7 H7 0.9300 .
O3 C19 1.391(7) .
O6 C40 1.403(6) .
O1 C5 1.399(6) .
O4 C26 1.403(6) .
N8 C8 1.330(7) .
N8 N7 1.336(7) .
N5 C8 1.350(7) .
N5 N6 1.356(6) .
N13 C22 1.335(7) .
N13 N14 1.360(6) .
N13 Cd2 2.484(4) 2_755
N16 C22 1.343(7) .
N16 N15 1.345(6) .
N21 N22 1.338(7) .
N21 C36 1.343(7) .
N21 H21 0.8600 .
C37 C38 1.402(8) .
C37 C42 1.404(8) .
C37 C36 1.463(7) .
N4 C1 1.331(7) .
N4 N3 1.343(6) .
C8 C9 1.476(7) .
C19 C20 1.376(8) .
C19 C18 1.400(8) .
N3 N2 1.328(7) .
N3 Cd2 2.311(4) 2_644
C41 C40 1.376(7) .
C41 C42 1.393(7) .
C41 H41 0.9300 .
N1 C1 1.357(7) .
N1 N2 1.361(6) .
N17 N18 1.336(7) .
N17 C29 1.338(8) .
N17 H17 0.94(10) .
N24 C36 1.341(7) .
N24 N23 1.356(6) .
N19 N18 1.285(7) .
N19 N20 1.366(7) .
N19 Cd1 2.388(5) 2_543
N6 N7 1.288(7) .
N6 Cd1 2.524(5) 1_666
N23 N22 1.315(7) .
N23 Cd1 2.281(5) 2_654
N15 N14 1.296(7) .
C40 C39 1.387(8) .
C33 C34 1.370(9) .
C33 C32 1.374(8) .
C1 C2 1.469(7) .
C29 N20 1.321(8) .
C29 C30 1.459(8) .
C25 C24 1.381(7) .
C25 C26 1.384(8) .
C25 H25 0.9300 .
N2 Cd2 2.381(4) 1_444
C26 C27 1.376(8) .
C6 C5 1.380(8) .
C6 H6 0.9300 .
C4 C5 1.373(8) .
C4 C3 1.388(8) .
C4 H4 0.9300 .
C22 C23 1.460(7) .
C42 H42 0.9300 .
C28 C23 1.390(8) .
C28 C27 1.392(8) .
C28 H28 0.9300 .
C9 C10 1.377(8) .
C9 C14 1.399(8) .
O2W H2WA 0.8840 .
O2W H2WB 0.8842 .
C21 C16 1.359(10) .
C21 C20 1.391(9) .
C21 H21A 0.9300 .
C27 H27 0.9300 .
N12 C15 1.324(8) .
N12 N11 1.330(7) .
N12 Cd1 2.284(5) 1_655
C38 C39 1.383(8) .
C38 H38 0.9300 .
C13 C14 1.387(8) .
C13 C12 1.389(8) .
C13 H13 0.9300 .
C20 H20 0.9300 .
C2 C3 1.396(8) .
C24 C23 1.405(8) .
C24 H24 0.9300 .
C39 H39 0.9300 .
C14 H14 0.9300 .
C12 C11 1.381(9) .
C30 C35 1.383(9) .
C30 C31 1.389(9) .
C31 C32 1.383(8) .
C31 H31 0.9300 .
C3 H3 0.9300 .
C34 C35 1.393(9) .
C34 H34 0.9300 .
C18 C17 1.375(9) .
C18 H18 0.9300 .
C10 C11 1.401(8) .
C10 H10 0.9300 .
C16 C17 1.412(11) .
C16 C15 1.485(9) .
C35 H35 0.9300 .
C11 H11 0.9300 .
C17 H17A 0.9300 .
N11 N10 1.281(9) .
N11 Cd2 2.276(5) 1_544
C32 H32 0.9300 .
N10 N9 1.329(10) .
C15 N9 1.317(10) .
O1W H1WC 0.8499 .
O1W H1WA 0.8585 .
O3W H3WA 0.8506 .
O3W H3WB 0.8501 .

loop_
_geom_torsion_atom_site_label_1
_geom_torsion_atom_site_label_2
_geom_torsion_atom_site_label_3
_geom_torsion_atom_site_label_4
_geom_torsion
_geom_torsion_site_symmetry_1
_geom_torsion_site_symmetry_4
O1 P1 O2 C12 143.2(4) . .
N27 P1 O2 C12 -103.8(5) . .
N25 P1 O2 C12 26.4(5) . .
N27 P3 O5 C33 39.0(6) . .
O6 P3 O5 C33 -77.2(5) . .
N26 P3 O5 C33 168.3(5) . .
N25 P2 O3 C19 173.4(5) . .
O4 P2 O3 C19 -71.0(5) . .
N26 P2 O3 C19 44.3(5) . .
N27 P3 O6 C40 50.6(4) . .
O5 P3 O6 C40 169.7(4) . .
N26 P3 O6 C40 -81.4(4) . .
O2 P1 O1 C5 166.8(4) . .
N27 P1 O1 C5 51.0(5) . .
N25 P1 O1 C5 -79.2(5) . .
N25 P2 O4 C26 -52.9(5) . .
O3 P2 O4 C26 -163.2(4) . .
N26 P2 O4 C26 78.5(5) . .
N7 N8 C8 N5 -1.1(6) . .
N7 N8 C8 C9 178.2(5) . .
N6 N5 C8 N8 1.4(6) . .
Cd2 N5 C8 N8 -162.7(6) . .
N6 N5 C8 C9 -177.9(5) . .
Cd2 N5 C8 C9 18.0(12) . .
P2 O3 C19 C20 73.0(7) . .
P2 O3 C19 C18 -113.9(6) . .
C1 N4 N3 N2 -0.2(6) . .
C1 N4 N3 Cd2 155.7(3) . 2_644
N23 N24 C36 N21 -1.1(6) . .
N23 N24 C36 C37 -178.5(5) . .
N22 N21 C36 N24 0.9(6) . .
N22 N21 C36 C37 178.4(5) . .
C38 C37 C36 N24 151.8(6) . .
C42 C37 C36 N24 -27.2(8) . .
C38 C37 C36 N21 -25.2(8) . .
C42 C37 C36 N21 155.7(5) . .
C8 N5 N6 N7 -1.1(6) . .
Cd2 N5 N6 N7 171.5(4) . .
C8 N5 N6 Cd1 138.3(4) . 1_666
Cd2 N5 N6 Cd1 -49.1(5) . 1_666
C36 N24 N23 N22 0.9(6) . .
C36 N24 N23 Cd1 166.7(4) . 2_654
C22 N16 N15 N14 -0.1(6) . .
C42 C41 C40 C39 -1.0(8) . .
C42 C41 C40 O6 176.3(5) . .
P3 O6 C40 C41 76.4(6) . .
P3 O6 C40 C39 -106.3(5) . .
P3 O5 C33 C34 29.1(9) . .
P3 O5 C33 C32 -151.9(5) . .
N3 N4 C1 N1 0.1(6) . .
N3 N4 C1 C2 178.1(5) . .
N2 N1 C1 N4 0.0(6) . .
Cd1 N1 C1 N4 178.8(4) . .
N2 N1 C1 C2 -178.0(5) . .
Cd1 N1 C1 C2 0.9(8) . .
N18 N17 C29 N20 0.3(7) . .
N18 N17 C29 C30 178.4(6) . .
N4 N3 N2 N1 0.2(6) . .
Cd2 N3 N2 N1 -152.5(3) 2_644 .
N4 N3 N2 Cd2 -169.7(3) . 1_444
Cd2 N3 N2 Cd2 37.5(6) 2_644 1_444
C1 N1 N2 N3 -0.1(5) . .
Cd1 N1 N2 N3 -179.2(3) . .
C1 N1 N2 Cd2 169.3(3) . 1_444
Cd1 N1 N2 Cd2 -9.7(5) . 1_444
C24 C25 C26 C27 1.3(8) . .
C24 C25 C26 O4 -179.1(5) . .
P2 O4 C26 C27 -6.2(7) . .
P2 O4 C26 C25 174.2(4) . .
N24 N23 N22 N21 -0.3(6) . .
Cd1 N23 N22 N21 -169.0(4) 2_654 .
C36 N21 N22 N23 -0.4(6) . .
C2 C7 C6 C5 -0.8(8) . .
N14 N13 C22 N16 -0.8(6) . .
Cd2 N13 C22 N16 168.8(5) 2_755 .
N14 N13 C22 C23 -179.6(5) . .
Cd2 N13 C22 C23 -9.9(11) 2_755 .
N15 N16 C22 N13 0.5(6) . .
N15 N16 C22 C23 179.4(5) . .
C40 C41 C42 C37 -0.1(8) . .
C38 C37 C42 C41 1.5(8) . .
C36 C37 C42 C41 -179.5(5) . .
N17 C29 N20 N19 -0.3(6) . .
C30 C29 N20 N19 -178.4(6) . .
N18 N19 N20 C29 0.3(7) . .
Cd1 N19 N20 C29 163.4(4) 2_543 .
N8 C8 C9 C10 -171.0(6) . .
N5 C8 C9 C10 8.2(9) . .
N8 C8 C9 C14 7.6(8) . .
N5 C8 C9 C14 -173.2(5) . .
N16 N15 N14 N13 -0.4(6) . .
C22 N13 N14 N15 0.8(6) . .
Cd2 N13 N14 N15 -173.1(4) 2_755 .
C25 C26 C27 C28 -0.9(8) . .
O4 C26 C27 C28 179.6(5) . .
C23 C28 C27 C26 -0.6(8) . .
C42 C37 C38 C39 -1.9(8) . .
C36 C37 C38 C39 179.1(5) . .
N5 N6 N7 N8 0.4(7) . .
Cd1 N6 N7 N8 -148.7(4) 1_666 .
C8 N8 N7 N6 0.4(7) . .
O3 C19 C20 C21 170.9(5) . .
C18 C19 C20 C21 -1.9(9) . .
C16 C21 C20 C19 -0.8(9) . .
C6 C7 C2 C3 4.6(8) . .
C6 C7 C2 C1 -171.0(5) . .
N4 C1 C2 C3 143.0(6) . .
N1 C1 C2 C3 -39.3(8) . .
N4 C1 C2 C7 -41.4(8) . .
N1 C1 C2 C7 136.2(6) . .
O6 P3 N27 P1 -135.3(3) . .
O5 P3 N27 P1 114.5(3) . .
N26 P3 N27 P1 -7.2(4) . .
O1 P1 N27 P3 -122.8(3) . .
O2 P1 N27 P3 132.7(3) . .
N25 P1 N27 P3 5.8(4) . .
O4 P2 N25 P1 156.0(3) . .
O3 P2 N25 P1 -96.3(4) . .
N26 P2 N25 P1 29.6(4) . .
O1 P1 N25 P2 109.6(3) . .
O2 P1 N25 P2 -145.3(3) . .
N27 P1 N25 P2 -17.0(4) . .
C26 C25 C24 C23 -0.3(8) . .
C37 C38 C39 C40 0.8(9) . .
C41 C40 C39 C38 0.6(8) . .
O6 C40 C39 C38 -176.7(5) . .
C12 C13 C14 C9 -0.2(8) . .
C10 C9 C14 C13 -0.7(8) . .
C8 C9 C14 C13 -179.3(5) . .
C27 C28 C23 C24 1.5(8) . .
C27 C28 C23 C22 -179.5(5) . .
C25 C24 C23 C28 -1.1(8) . .
C25 C24 C23 C22 179.9(5) . .
N13 C22 C23 C28 154.0(6) . .
N16 C22 C23 C28 -24.6(8) . .
N13 C22 C23 C24 -27.0(9) . .
N16 C22 C23 C24 154.4(5) . .
C3 C4 C5 C6 4.0(8) . .
C3 C4 C5 O1 -169.8(5) . .
C7 C6 C5 C4 -3.6(8) . .
C7 C6 C5 O1 170.2(5) . .
P1 O1 C5 C4 -96.8(6) . .
P1 O1 C5 C6 89.3(6) . .
N20 N19 N18 N17 -0.1(7) . .
Cd1 N19 N18 N17 -165.2(4) 2_543 .
C29 N17 N18 N19 -0.1(7) . .
C14 C13 C12 C11 1.0(8) . .
C14 C13 C12 O2 179.4(5) . .
P1 O2 C12 C11 -82.7(6) . .
P1 O2 C12 C13 98.9(6) . .
N20 C29 C30 C35 7.7(10) . .
N17 C29 C30 C35 -170.0(7) . .
N20 C29 C30 C31 -174.9(6) . .
N17 C29 C30 C31 7.4(9) . .
C35 C30 C31 C32 -1.5(11) . .
C29 C30 C31 C32 -179.0(6) . .
C5 C4 C3 C2 0.0(9) . .
C7 C2 C3 C4 -4.2(8) . .
C1 C2 C3 C4 171.4(5) . .
C32 C33 C34 C35 1.3(12) . .
O5 C33 C34 C35 -179.8(7) . .
C20 C19 C18 C17 2.8(9) . .
O3 C19 C18 C17 -170.3(6) . .
C14 C9 C10 C11 0.7(9) . .
C8 C9 C10 C11 179.4(5) . .
C20 C21 C16 C17 2.6(10) . .
C20 C21 C16 C15 -174.4(6) . .
C31 C30 C35 C34 1.4(12) . .
C29 C30 C35 C34 178.8(7) . .
C33 C34 C35 C30 -1.3(13) . .
C13 C12 C11 C10 -0.9(9) . .
O2 C12 C11 C10 -179.3(5) . .
C9 C10 C11 C12 0.0(9) . .
C19 C18 C17 C16 -1.0(10) . .
C21 C16 C17 C18 -1.6(10) . .
C15 C16 C17 C18 175.5(6) . .
N25 P2 N26 P3 -30.1(4) . .
O4 P2 N26 P3 -158.0(3) . .
O3 P2 N26 P3 91.6(3) . .
N27 P3 N26 P2 19.0(4) . .
O6 P3 N26 P2 146.4(3) . .
O5 P3 N26 P2 -107.5(3) . .
C15 N12 N11 N10 -2.1(10) . .
Cd1 N12 N11 N10 -168.1(7) 1_655 .
C15 N12 N11 Cd2 167.2(6) . 1_544
Cd1 N12 N11 Cd2 1.2(8) 1_655 1_544
C34 C33 C32 C31 -1.5(10) . .
O5 C33 C32 C31 179.6(6) . .
C30 C31 C32 C33 1.6(10) . .
N12 N11 N10 N9 2.7(14) . .
Cd2 N11 N10 N9 -167.9(9) 1_544 .
N11 N12 C15 N9 0.7(11) . .
Cd1 N12 C15 N9 164.5(8) 1_655 .
N11 N12 C15 C16 -175.5(8) . .
Cd1 N12 C15 C16 -11.8(13) 1_655 .
C21 C16 C15 N9 118.4(11) . .
C17 C16 C15 N9 -58.6(13) . .
C21 C16 C15 N12 -65.9(11) . .
C17 C16 C15 N12 117.1(9) . .
N12 C15 N9 N10 0.9(15) . .
C16 C15 N9 N10 177.2(10) . .
N11 N10 N9 C15 -2.2(16) . .
